data_7110527
loop_
_publ_author_name
'Rajca, Andrzej'
'Lu, Kan'
'Rajca, Suchada'
'Ross II, Charles R.'

_publ_section_title
;
 Singlet--triplet bistability in a 1,3-phenylene-based bis(aminoxyl)
 diradical
;
_journal_issue 13
_journal_name_full 'Chemical Communications'
_journal_page_first 1249
_journal_paper_doi 10.1039/a901906e
_journal_year 1999
_chemical_formula_sum 'C16 H20 F6 N2 O2'
_chemical_formula_weight 386.34
_chemical_name_systematic
; 
 ? 
;
_space_group_IT_number 14
_symmetry_cell_setting monoclinic
_symmetry_space_group_name_Hall '-P 2yn'
_symmetry_space_group_name_H-M 'P 1 21/n 1'
_atom_sites_solution_hydrogens geom
_atom_sites_solution_primary direct
_atom_sites_solution_secondary difmap
_audit_creation_method SHELXL
_cell_angle_alpha 90.00
_cell_angle_beta 93.8600(5)
_cell_angle_gamma 90.00
_cell_formula_units_Z 4
_cell_length_a 5.849(2)
_cell_length_b 31.360(200)
_cell_length_c 9.436(6)
_cell_measurement_reflns_used 14483
_cell_measurement_temperature 50(2)
_cell_measurement_theta_max 25.13
_cell_measurement_theta_min 2.94
_cell_volume 1727(11)
_computing_cell_refinement 'MARXDS 2.1 (Klein, 1994)'
_computing_data_collection MARVIEW
_computing_data_reduction 'MARXDS 2.1 (Klein, 1994)'
_computing_structure_refinement 'SHELXL-93 (Sheldrick, 1993)'
_computing_structure_solution 'SHELXS-86 (Sheldrick, 1990)'
_diffrn_ambient_temperature 50(2)
_diffrn_measured_fraction_theta_full 0.962
_diffrn_measured_fraction_theta_max 0.962
_diffrn_measurement_device 'MarResearch image-plate detector'
_diffrn_measurement_method 'phi scans'
_diffrn_radiation_monochromator graphite
_diffrn_radiation_source 'rotating anode generator'
_diffrn_radiation_type AgK\a
_diffrn_radiation_wavelength 0.56080
_diffrn_reflns_av_R_equivalents 0.0639
_diffrn_reflns_av_sigmaI/netI 0.0482
_diffrn_reflns_limit_h_max 8
_diffrn_reflns_limit_h_min 0
_diffrn_reflns_limit_k_max 47
_diffrn_reflns_limit_k_min 0
_diffrn_reflns_limit_l_max 14
_diffrn_reflns_limit_l_min -14
_diffrn_reflns_number 21072
_diffrn_reflns_theta_full 25.13
_diffrn_reflns_theta_max 25.13
_diffrn_reflns_theta_min 2.94
_diffrn_standards_decay_% 0
_diffrn_standards_number 0
_exptl_absorpt_coefficient_mu 0.083
_exptl_absorpt_correction_type none
_exptl_crystal_colour orange
_exptl_crystal_density_diffrn 1.486
_exptl_crystal_density_meas ?
_exptl_crystal_description platy
_exptl_crystal_F_000 800
_exptl_crystal_size_max 0.8
_exptl_crystal_size_mid 0.4
_exptl_crystal_size_min 0.2
_refine_diff_density_max 0.507
_refine_diff_density_min -0.331
_refine_diff_density_rms 0.058
_refine_ls_extinction_method none
_refine_ls_goodness_of_fit_ref 1.079
_refine_ls_hydrogen_treatment mixed
_refine_ls_matrix_type full
_refine_ls_number_parameters 237
_refine_ls_number_reflns 6049
_refine_ls_number_restraints 0
_refine_ls_restrained_S_all 1.079
_refine_ls_R_factor_all 0.0696
_refine_ls_R_factor_gt 0.0502
_refine_ls_shift/su_max 0.001
_refine_ls_shift/su_mean 0.000
_refine_ls_structure_factor_coef Fsqd
_refine_ls_weighting_details 'calc w=1/[\s^2^(Fo^2^)+(0.0513P)^2^+0.7519P] where P=(Fo^2^+2Fc^2^)/3'
_refine_ls_weighting_scheme calc
_refine_ls_wR_factor_gt 0.1095
_refine_ls_wR_factor_ref 0.1168
_reflns_number_observed 5018
_reflns_number_total 6049
_reflns_observed_criterion >2sigma(I)
_cod_data_source_file 901906esup1.cif
_cod_data_source_block ni200
_cod_depositor_comments
;
The following automatic conversions were performed:

'_exptl_crystal_density_meas' value 'none' was changed to '?' - the
value is perceived as not measured.

Automatic conversion script
Id: cif_fix_values 3008 2015-01-20 13:52:24Z robertas 
;
_cod_original_cell_volume 1726.9(111)
_cod_original_sg_symbol_H-M P2(1)/n
_cod_database_code 7110527

loop_
_symmetry_equiv_pos_as_xyz
'x, y, z'
'-x+1/2, y+1/2, -z+1/2'
'-x, -y, -z'
'x-1/2, -y-1/2, z-1/2'

loop_
_atom_site_label
_atom_site_type_symbol
_atom_site_fract_x
_atom_site_fract_y
_atom_site_fract_z
_atom_site_U_iso_or_equiv
_atom_site_adp_type
_atom_site_occupancy
_atom_site_symmetry_multiplicity
_atom_site_calc_flag
_atom_site_refinement_flags
C1 C 0.58067(18) 0.14494(3) 0.70218(10) 0.00677(17) Uani 1 1 d .
H1A H 0.6159 0.1661 0.6333 0.013(3) Uiso 1 1 d R
C2 C 0.43888(18) 0.15556(3) 0.81011(10) 0.00594(16) Uani 1 1 d .
C3 C 0.38444(18) 0.12422(3) 0.90914(10) 0.00732(17) Uani 1 1 d .
C4 C 0.4806(2) 0.08386(3) 0.90130(11) 0.00962(19) Uani 1 1 d .
H4A H 0.4460 0.0627 0.9701 0.013(3) Uiso 1 1 d R
C5 C 0.62604(19) 0.07349(3) 0.79527(11) 0.00861(18) Uani 1 1 d .
C6 C 0.67101(18) 0.10404(3) 0.69257(10) 0.00676(17) Uani 1 1 d .
C7 C 0.24388(18) 0.22532(3) 0.71048(10) 0.00610(17) Uani 1 1 d .
C8 C 0.21209(19) 0.13159(3) 1.01944(10) 0.00902(18) Uani 1 1 d .
C9 C 0.7250(2) 0.02911(4) 0.79215(11) 0.0117(2) Uani 1 1 d .
C10 C 0.73356(18) 0.09173(3) 0.42631(10) 0.00745(17) Uani 1 1 d .
C11 C 0.1596(2) 0.19759(4) 0.58414(11) 0.01031(19) Uani 1 1 d .
H11A H 0.2887 0.1850 0.5425 0.0208(11) Uiso 1 1 d R
H11B H 0.0616 0.1755 0.6160 0.0208(11) Uiso 1 1 d R
H11C H 0.0757 0.2149 0.5146 0.0208(11) Uiso 1 1 d R
C12 C 0.4085(2) 0.26001(3) 0.66665(11) 0.00984(18) Uani 1 1 d .
H12A H 0.5370 0.2471 0.6252 0.0208(11) Uiso 1 1 d R
H12B H 0.3304 0.2786 0.5985 0.0208(11) Uiso 1 1 d R
H12C H 0.4615 0.2762 0.7487 0.0208(11) Uiso 1 1 d R
C13 C 0.03772(19) 0.24555(4) 0.77694(11) 0.01016(19) Uani 1 1 d .
H13A H 0.0904 0.2630 0.8562 0.0208(11) Uiso 1 1 d R
H13B H -0.0461 0.2628 0.7074 0.0208(11) Uiso 1 1 d R
H13C H -0.0602 0.2235 0.8088 0.0208(11) Uiso 1 1 d R
C14 C 0.8046(2) 0.13235(4) 0.35055(11) 0.01096(19) Uani 1 1 d .
H14A H 0.7321 0.1566 0.3906 0.0208(11) Uiso 1 1 d R
H14B H 0.9680 0.1356 0.3623 0.0208(11) Uiso 1 1 d R
H14C H 0.7582 0.1303 0.2512 0.0208(11) Uiso 1 1 d R
C15 C 0.47385(19) 0.08648(4) 0.41613(11) 0.01035(19) Uani 1 1 d .
H15A H 0.4044 0.1111 0.4561 0.0208(11) Uiso 1 1 d R
H15B H 0.4198 0.0836 0.3183 0.0208(11) Uiso 1 1 d R
H15C H 0.4339 0.0615 0.4676 0.0208(11) Uiso 1 1 d R
C16 C 0.8483(2) 0.05286(4) 0.36306(12) 0.0120(2) Uani 1 1 d .
H16A H 0.8031 0.0275 0.4110 0.0208(11) Uiso 1 1 d R
H16B H 0.8019 0.0507 0.2638 0.0208(11) Uiso 1 1 d R
H16C H 1.0117 0.0560 0.3748 0.0208(11) Uiso 1 1 d R
N1 N 0.36519(16) 0.19849(3) 0.82437(9) 0.00626(15) Uani 1 1 d .
N2 N 0.81742(16) 0.09475(3) 0.58032(9) 0.00692(16) Uani 1 1 d .
O1 O 0.40391(15) 0.21519(3) 0.94817(8) 0.01036(15) Uani 1 1 d .
O2 O 1.03148(14) 0.09026(3) 0.61623(9) 0.01332(17) Uani 1 1 d .
F1 F 0.03282(12) 0.15496(2) 0.96846(7) 0.01187(14) Uani 1 1 d .
F2 F 0.30115(14) 0.15099(2) 1.13768(7) 0.01331(14) Uani 1 1 d .
F3 F 0.12606(14) 0.09432(2) 1.06249(7) 0.01410(15) Uani 1 1 d .
F4 F 0.70706(15) 0.01216(2) 0.66126(8) 0.01698(16) Uani 1 1 d .
F5 F 0.94644(15) 0.02782(3) 0.83722(9) 0.02093(17) Uani 1 1 d .
F6 F 0.61481(17) 0.00227(2) 0.87535(9) 0.02164(19) Uani 1 1 d .

loop_
_atom_site_aniso_label
_atom_site_aniso_U_11
_atom_site_aniso_U_22
_atom_site_aniso_U_33
_atom_site_aniso_U_23
_atom_site_aniso_U_13
_atom_site_aniso_U_12
C1 0.0074(4) 0.0060(4) 0.0071(4) 0.0002(3) 0.0019(3) 0.0000(3)
C2 0.0066(4) 0.0053(4) 0.0060(4) -0.0002(3) 0.0008(3) 0.0003(3)
C3 0.0088(4) 0.0069(4) 0.0065(4) 0.0008(3) 0.0027(3) 0.0010(3)
C4 0.0131(5) 0.0072(4) 0.0091(4) 0.0019(3) 0.0042(3) 0.0013(4)
C5 0.0116(5) 0.0055(4) 0.0092(4) 0.0011(3) 0.0039(3) 0.0021(3)
C6 0.0069(4) 0.0062(4) 0.0074(4) -0.0004(3) 0.0022(3) 0.0008(3)
C7 0.0078(4) 0.0055(4) 0.0050(3) 0.0003(3) 0.0006(3) 0.0012(3)
C8 0.0116(5) 0.0076(4) 0.0083(4) 0.0009(3) 0.0041(3) 0.0005(4)
C9 0.0166(5) 0.0071(4) 0.0120(4) 0.0021(3) 0.0064(4) 0.0031(4)
C10 0.0072(4) 0.0083(4) 0.0072(4) -0.0016(3) 0.0022(3) -0.0007(3)
C11 0.0135(5) 0.0088(4) 0.0083(4) -0.0011(3) -0.0024(3) 0.0011(4)
C12 0.0122(5) 0.0087(4) 0.0088(4) 0.0015(3) 0.0021(3) -0.0019(4)
C13 0.0098(4) 0.0116(5) 0.0094(4) 0.0014(3) 0.0024(3) 0.0032(4)
C14 0.0127(5) 0.0113(4) 0.0092(4) 0.0007(3) 0.0028(3) -0.0017(4)
C15 0.0071(4) 0.0132(5) 0.0110(4) -0.0018(3) 0.0018(3) -0.0003(4)
C16 0.0120(5) 0.0114(5) 0.0129(4) -0.0042(3) 0.0037(4) 0.0011(4)
N1 0.0088(4) 0.0049(3) 0.0051(3) -0.0005(3) 0.0003(3) 0.0013(3)
N2 0.0060(4) 0.0076(4) 0.0075(3) -0.0006(3) 0.0025(3) 0.0007(3)
O1 0.0162(4) 0.0089(3) 0.0057(3) -0.0031(2) -0.0014(3) 0.0004(3)
O2 0.0053(3) 0.0217(4) 0.0129(3) 0.0001(3) 0.0006(3) 0.0022(3)
F1 0.0101(3) 0.0131(3) 0.0130(3) 0.0011(2) 0.0045(2) 0.0037(3)
F2 0.0200(4) 0.0137(3) 0.0066(3) -0.0015(2) 0.0035(2) 0.0005(3)
F3 0.0194(4) 0.0091(3) 0.0152(3) 0.0022(2) 0.0112(3) -0.0011(3)
F4 0.0288(4) 0.0081(3) 0.0147(3) -0.0027(2) 0.0064(3) 0.0040(3)
F5 0.0183(4) 0.0150(4) 0.0292(4) 0.0011(3) -0.0001(3) 0.0099(3)
F6 0.0340(5) 0.0084(3) 0.0250(4) 0.0079(3) 0.0197(3) 0.0063(3)

loop_
_atom_type_symbol
_atom_type_description
_atom_type_scat_dispersion_real
_atom_type_scat_dispersion_imag
_atom_type_scat_source
C C 0.0015 0.0009 'International Tables Vol C Tables 4.2.6.8 and 6.1.1.4'
H H 0.0000 0.0000 'International Tables Vol C Tables 4.2.6.8 and 6.1.1.4'
N N 0.0030 0.0019 'International Tables Vol C Tables 4.2.6.8 and 6.1.1.4'
O O 0.0056 0.0036 'International Tables Vol C Tables 4.2.6.8 and 6.1.1.4'
F F 0.0096 0.0061 'International Tables Vol C Tables 4.2.6.8 and 6.1.1.4'

loop_
_geom_angle_atom_site_label_1
_geom_angle_atom_site_label_2
_geom_angle_atom_site_label_3
_geom_angle
_geom_angle_publ_flag
C6 C1 C2 120.91(9) yes
C1 C2 C3 119.3(3) yes
C1 C2 N1 119.55(9) yes
C3 C2 N1 121.0(3) yes
C4 C3 C2 119.4(3) yes
C4 C3 C8 117.78(10) yes
C2 C3 C8 122.7(2) yes
C3 C4 C5 121.28(10) yes
C4 C5 C6 119.3(3) yes
C4 C5 C9 118.85(9) yes
C6 C5 C9 121.8(3) yes
C1 C6 C5 119.7(3) yes
C1 C6 N2 118.85(9) yes
C5 C6 N2 121.4(3) yes
N1 C7 C12 108.4(2) yes
N1 C7 C11 110.5(3) yes
C12 C7 C11 111.7(2) yes
N1 C7 C13 106.57(15) yes
C12 C7 C13 110.1(3) yes
C11 C7 C13 109.44(15) yes
F1 C8 F2 107.5(3) yes
F1 C8 F3 106.5(3) yes
F2 C8 F3 105.9(2) yes
F1 C8 C3 112.16(9) yes
F2 C8 C3 113.62(10) yes
F3 C8 C3 110.8(2) yes
F5 C9 F4 107.17(10) yes
F5 C9 F6 106.72(11) yes
F4 C9 F6 106.2(3) yes
F5 C9 C5 112.76(15) yes
F4 C9 C5 112.14(17) yes
F6 C9 C5 111.5(3) yes
N2 C10 C15 109.04(8) yes
N2 C10 C14 108.50(15) yes
C15 C10 C14 111.15(9) yes
N2 C10 C16 107.67(9) yes
C15 C10 C16 110.50(18) yes
C14 C10 C16 109.9(4) yes
O1 N1 C2 115.80(15) yes
O1 N1 C7 117.8(3) yes
C2 N1 C7 126.36(18) yes
O2 N2 C6 116.58(9) yes
O2 N2 C10 119.81(8) yes
C6 N2 C10 123.58(9) yes

loop_
_geom_bond_atom_site_label_1
_geom_bond_atom_site_label_2
_geom_bond_distance
_geom_bond_publ_flag
C1 C6 1.392(8) yes
C1 C2 1.3963(15) yes
C2 C3 1.407(5) yes
C2 N1 1.423(8) yes
C3 C4 1.389(8) yes
C3 C8 1.5146(16) yes
C4 C5 1.3946(16) yes
C5 C6 1.400(4) yes
C5 C9 1.509(8) yes
C6 N2 1.4361(14) yes
C7 N1 1.505(3) yes
C7 C12 1.528(5) yes
C7 C11 1.530(4) yes
C7 C13 1.533(2) yes
C8 F1 1.342(3) yes
C8 F2 1.345(2) yes
C8 F3 1.346(7) yes
C9 F5 1.3362(15) yes
C9 F4 1.342(2) yes
C9 F6 1.345(4) yes
C10 N2 1.5051(16) yes
C10 C15 1.5245(16) yes
C10 C14 1.532(7) yes
C10 C16 1.532(6) yes
N1 O1 1.2863(19) yes
N2 O2 1.2826(13) yes
